data_7107626
loop_
_publ_author_name
'Ramachandran Azhakar'
'Rajendra S. Ghadwal'
'Herbert W. Roesky'
'Hilke Wolf'
'Dietmar Stalke'

_publ_section_title
;
 A d?but for base stabilized monoalkylsilylenes
;
_journal_name_full Chem.Commun.
_journal_page_first 4561
_journal_paper_doi 10.1039/c2cc31041d
_journal_volume 48
_journal_year 2012
_chemical_formula_moiety 'C25 H50 N2 Si4'
_chemical_formula_sum 'C25 H50 N2 Si4'
_chemical_formula_weight 491.03
_chemical_name_systematic
;
?
;
_space_group_IT_number 14
_symmetry_cell_setting monoclinic
_symmetry_space_group_name_Hall '-P 2yn'
_symmetry_space_group_name_H-M 'P 1 21/n 1'
_atom_sites_solution_hydrogens geom
_atom_sites_solution_primary direct
_atom_sites_solution_secondary difmap
_audit_creation_method SHELXL-97
_cell_angle_alpha 90.00
_cell_angle_beta 112.04(2)
_cell_angle_gamma 90.00
_cell_formula_units_Z 4
_cell_length_a 14.7600(10)
_cell_length_b 12.2020(10)
_cell_length_c 17.706(2)
_cell_measurement_reflns_used 9880
_cell_measurement_temperature 100(2)
_cell_measurement_theta_max 27.107
_cell_measurement_theta_min 2.236
_cell_volume 2955.8(6)
_computing_cell_refinement 'SAINT V7.68A'
_computing_data_collection 'APEX2 v2011.2'
_computing_data_reduction 'SAINT V7.68A'
_computing_molecular_graphics 'XSHELL in SHELXTL-97'
_computing_publication_material 'XSHELL in SHELXTL-97'
_computing_structure_refinement 'SHELXL in SHELXTL Version 2008/3'
_computing_structure_solution 'SHELXS in SHELXTL Version 2008/3'
_diffrn_ambient_temperature 100(2)
_diffrn_measured_fraction_theta_full 0.999
_diffrn_measured_fraction_theta_max 0.999
_diffrn_measurement_device_type 'Smart APEX II Ultra'
_diffrn_measurement_method 'omega scans'
_diffrn_radiation_monochromator mirror
_diffrn_radiation_source 'rotating anode'
_diffrn_radiation_type MoK\a
_diffrn_radiation_wavelength 0.71073
_diffrn_reflns_av_R_equivalents 0.0277
_diffrn_reflns_av_sigmaI/netI 0.0156
_diffrn_reflns_limit_h_max 18
_diffrn_reflns_limit_h_min -18
_diffrn_reflns_limit_k_max 15
_diffrn_reflns_limit_k_min -15
_diffrn_reflns_limit_l_max 22
_diffrn_reflns_limit_l_min -22
_diffrn_reflns_number 50349
_diffrn_reflns_theta_full 27.11
_diffrn_reflns_theta_max 27.11
_diffrn_reflns_theta_min 1.54
_exptl_absorpt_coefficient_mu 0.216
_exptl_absorpt_correction_T_max 0.9580
_exptl_absorpt_correction_T_min 0.9580
_exptl_absorpt_correction_type multi-scan
_exptl_absorpt_process_details SADABS-2008/2
_exptl_crystal_colour colorless
_exptl_crystal_density_diffrn 1.103
_exptl_crystal_density_method 'not measured'
_exptl_crystal_description block
_exptl_crystal_F_000 1080
_exptl_crystal_size_max 0.20
_exptl_crystal_size_mid 0.20
_exptl_crystal_size_min 0.20
_refine_diff_density_max 0.354
_refine_diff_density_min -0.200
_refine_diff_density_rms 0.042
_refine_ls_extinction_method none
_refine_ls_goodness_of_fit_ref 1.046
_refine_ls_hydrogen_treatment constr
_refine_ls_matrix_type full
_refine_ls_number_parameters 295
_refine_ls_number_reflns 6530
_refine_ls_number_restraints 0
_refine_ls_restrained_S_all 1.046
_refine_ls_R_factor_all 0.0325
_refine_ls_R_factor_gt 0.0278
_refine_ls_shift/su_max 0.001
_refine_ls_shift/su_mean 0.000
_refine_ls_structure_factor_coef Fsqd
_refine_ls_weighting_details 'calc w=1/[\s^2^(Fo^2^)+(0.0349P)^2^+1.2843P] where P=(Fo^2^+2Fc^2^)/3'
_refine_ls_weighting_scheme calc
_refine_ls_wR_factor_gt 0.0715
_refine_ls_wR_factor_ref 0.0740
_reflns_number_gt 5862
_reflns_number_total 6530
_reflns_threshold_expression >2sigma(I)
_cod_data_source_file c2cc31041d.txt
_cod_data_source_block p21n_a
_cod_original_cell_volume 2955.8(5)
_cod_original_sg_symbol_H-M 'P 21/n'
_cod_database_code 7107626

loop_
_symmetry_equiv_pos_as_xyz
'x, y, z'
'-x+1/2, y+1/2, -z+1/2'
'-x, -y, -z'
'x-1/2, -y-1/2, z-1/2'

loop_
_atom_site_label
_atom_site_type_symbol
_atom_site_fract_x
_atom_site_fract_y
_atom_site_fract_z
_atom_site_U_iso_or_equiv
_atom_site_adp_type
_atom_site_occupancy
_atom_site_symmetry_multiplicity
_atom_site_calc_flag
_atom_site_refinement_flags
Si1 Si 0.05772(2) 0.04200(3) 0.721308(19) 0.01417(7) Uani 1 1 d .
N1 N 0.11727(7) -0.03247(8) 0.82324(6) 0.01568(19) Uani 1 1 d .
C1 C 0.08437(8) -0.12954(10) 0.78932(7) 0.0157(2) Uani 1 1 d .
Si2 Si -0.16601(2) 0.11157(3) 0.632894(19) 0.01569(8) Uani 1 1 d .
N2 N 0.02033(7) -0.11117(8) 0.71309(6) 0.01518(19) Uani 1 1 d .
C2 C 0.10801(9) -0.23931(10) 0.83041(7) 0.0185(2) Uani 1 1 d .
Si3 Si -0.01262(2) 0.28401(3) 0.72104(2) 0.01693(8) Uani 1 1 d .
C3 C 0.18869(9) -0.30281(10) 0.83549(7) 0.0208(2) Uani 1 1 d .
H3 H 0.2337 -0.2761 0.8130 0.025 Uiso 1 1 calc R
C4 C 0.20376(10) -0.40471(11) 0.87312(8) 0.0255(3) Uani 1 1 d .
H4 H 0.2585 -0.4478 0.8758 0.031 Uiso 1 1 calc R
Si4 Si -0.08865(2) 0.11827(3) 0.820015(19) 0.01579(8) Uani 1 1 d .
C5 C 0.13897(11) -0.44372(11) 0.90690(8) 0.0268(3) Uani 1 1 d .
H5 H 0.1495 -0.5133 0.9328 0.032 Uiso 1 1 calc R
C6 C 0.05900(10) -0.38101(11) 0.90279(8) 0.0262(3) Uani 1 1 d .
H6 H 0.0149 -0.4074 0.9262 0.031 Uiso 1 1 calc R
C7 C 0.04334(9) -0.27969(10) 0.86452(8) 0.0224(3) Uani 1 1 d .
H7 H -0.0119 -0.2373 0.8615 0.027 Uiso 1 1 calc R
C8 C -0.00149(8) -0.19511(10) 0.64642(7) 0.0175(2) Uani 1 1 d .
C9 C -0.05746(10) -0.29351(11) 0.66065(9) 0.0281(3) Uani 1 1 d .
H9A H -0.0802 -0.3397 0.6118 0.042 Uiso 1 1 calc R
H9B H -0.1138 -0.2676 0.6722 0.042 Uiso 1 1 calc R
H9C H -0.0142 -0.3362 0.7070 0.042 Uiso 1 1 calc R
C10 C 0.09318(9) -0.23361(11) 0.63792(8) 0.0233(3) Uani 1 1 d .
H10A H 0.0771 -0.2783 0.5886 0.035 Uiso 1 1 calc R
H10B H 0.1314 -0.2774 0.6856 0.035 Uiso 1 1 calc R
H10C H 0.1315 -0.1697 0.6341 0.035 Uiso 1 1 calc R
C11 C -0.06324(9) -0.14044(11) 0.56643(7) 0.0235(3) Uani 1 1 d .
H11A H -0.0763 -0.1929 0.5217 0.035 Uiso 1 1 calc R
H11B H -0.0280 -0.0771 0.5570 0.035 Uiso 1 1 calc R
H11C H -0.1252 -0.1160 0.5690 0.035 Uiso 1 1 calc R
C12 C 0.20381(8) -0.01318(10) 0.89973(7) 0.0184(2) Uani 1 1 d .
C13 C 0.29673(9) -0.06303(13) 0.89479(9) 0.0302(3) Uani 1 1 d .
H13A H 0.3011 -0.0434 0.8426 0.045 Uiso 1 1 calc R
H13B H 0.2945 -0.1430 0.8991 0.045 Uiso 1 1 calc R
H13C H 0.3541 -0.0346 0.9395 0.045 Uiso 1 1 calc R
C14 C 0.18800(10) -0.05724(12) 0.97484(8) 0.0275(3) Uani 1 1 d .
H14A H 0.1280 -0.0258 0.9772 0.041 Uiso 1 1 calc R
H14B H 0.2437 -0.0369 1.0241 0.041 Uiso 1 1 calc R
H14C H 0.1821 -0.1373 0.9713 0.041 Uiso 1 1 calc R
C15 C 0.21892(9) 0.11003(11) 0.90693(8) 0.0245(3) Uani 1 1 d .
H15A H 0.2335 0.1370 0.8606 0.037 Uiso 1 1 calc R
H15B H 0.2736 0.1272 0.9578 0.037 Uiso 1 1 calc R
H15C H 0.1594 0.1454 0.9071 0.037 Uiso 1 1 calc R
C16 C -0.05157(8) 0.13550(9) 0.72833(7) 0.0143(2) Uani 1 1 d .
C17 C -0.09339(9) -0.02894(10) 0.84909(8) 0.0202(2) Uani 1 1 d .
H17A H -0.1121 -0.0749 0.8002 0.030 Uiso 1 1 calc R
H17B H -0.1416 -0.0373 0.8745 0.030 Uiso 1 1 calc R
H17C H -0.0289 -0.0515 0.8877 0.030 Uiso 1 1 calc R
C18 C -0.00894(10) 0.19258(11) 0.91560(8) 0.0243(3) Uani 1 1 d .
H18A H 0.0208 0.2567 0.9007 0.037 Uiso 1 1 calc R
H18B H 0.0426 0.1432 0.9496 0.037 Uiso 1 1 calc R
H18C H -0.0489 0.2164 0.9460 0.037 Uiso 1 1 calc R
C19 C -0.21365(9) 0.17259(11) 0.80563(8) 0.0223(3) Uani 1 1 d .
H19A H -0.2179 0.2501 0.7901 0.033 Uiso 1 1 calc R
H19B H -0.2245 0.1652 0.8567 0.033 Uiso 1 1 calc R
H19C H -0.2635 0.1308 0.7627 0.033 Uiso 1 1 calc R
C20 C 0.11798(9) 0.31902(11) 0.78385(8) 0.0226(3) Uani 1 1 d .
H20A H 0.1615 0.2709 0.7686 0.034 Uiso 1 1 calc R
H20B H 0.1300 0.3089 0.8417 0.034 Uiso 1 1 calc R
H20C H 0.1306 0.3955 0.7740 0.034 Uiso 1 1 calc R
C21 C -0.08690(10) 0.38833(11) 0.75123(9) 0.0260(3) Uani 1 1 d .
H21A H -0.0650 0.4622 0.7445 0.039 Uiso 1 1 calc R
H21B H -0.0782 0.3771 0.8083 0.039 Uiso 1 1 calc R
H21C H -0.1561 0.3800 0.7166 0.039 Uiso 1 1 calc R
C22 C -0.02180(10) 0.32657(11) 0.61630(8) 0.0248(3) Uani 1 1 d .
H22A H 0.0163 0.2760 0.5969 0.037 Uiso 1 1 calc R
H22B H 0.0039 0.4011 0.6185 0.037 Uiso 1 1 calc R
H22C H -0.0904 0.3248 0.5789 0.037 Uiso 1 1 calc R
C23 C -0.23115(9) -0.01769(10) 0.64128(8) 0.0208(2) Uani 1 1 d .
H23A H -0.2785 -0.0379 0.5874 0.031 Uiso 1 1 calc R
H23B H -0.2654 -0.0055 0.6785 0.031 Uiso 1 1 calc R
H23C H -0.1835 -0.0769 0.6624 0.031 Uiso 1 1 calc R
C24 C -0.13936(9) 0.10881(11) 0.53648(7) 0.0210(2) Uani 1 1 d .
H24A H -0.1729 0.0463 0.5029 0.032 Uiso 1 1 calc R
H24B H -0.0688 0.1018 0.5506 0.032 Uiso 1 1 calc R
H24C H -0.1626 0.1769 0.5060 0.032 Uiso 1 1 calc R
C25 C -0.26360(9) 0.22078(11) 0.60770(8) 0.0236(3) Uani 1 1 d .
H25A H -0.2373 0.2903 0.5971 0.035 Uiso 1 1 calc R
H25B H -0.2845 0.2299 0.6537 0.035 Uiso 1 1 calc R
H25C H -0.3197 0.1989 0.5592 0.035 Uiso 1 1 calc R

loop_
_atom_site_aniso_label
_atom_site_aniso_U_11
_atom_site_aniso_U_22
_atom_site_aniso_U_33
_atom_site_aniso_U_23
_atom_site_aniso_U_13
_atom_site_aniso_U_12
Si1 0.01252(14) 0.01740(16) 0.01422(15) 0.00016(12) 0.00689(11) -0.00019(12)
N1 0.0130(4) 0.0195(5) 0.0141(4) 0.0006(4) 0.0046(4) 0.0000(4)
C1 0.0128(5) 0.0201(6) 0.0175(5) 0.0005(4) 0.0094(4) 0.0017(4)
Si2 0.01313(15) 0.01901(16) 0.01544(15) 0.00179(12) 0.00595(12) 0.00015(12)
N2 0.0151(5) 0.0166(5) 0.0148(4) -0.0009(4) 0.0066(4) -0.0005(4)
C2 0.0196(6) 0.0194(6) 0.0159(5) -0.0002(4) 0.0059(5) 0.0003(5)
Si3 0.01656(16) 0.01631(16) 0.01977(16) 0.00033(12) 0.00893(13) -0.00088(12)
C3 0.0200(6) 0.0243(6) 0.0177(6) -0.0008(5) 0.0065(5) 0.0022(5)
C4 0.0279(7) 0.0245(7) 0.0201(6) -0.0005(5) 0.0046(5) 0.0078(5)
Si4 0.01528(15) 0.01902(16) 0.01593(15) 0.00016(12) 0.00913(12) 0.00107(12)
C5 0.0377(7) 0.0192(6) 0.0204(6) 0.0025(5) 0.0072(5) 0.0032(5)
C6 0.0335(7) 0.0232(6) 0.0246(6) 0.0017(5) 0.0140(6) -0.0022(5)
C7 0.0234(6) 0.0218(6) 0.0245(6) 0.0009(5) 0.0119(5) 0.0015(5)
C8 0.0171(5) 0.0191(6) 0.0177(5) -0.0033(4) 0.0081(5) -0.0003(4)
C9 0.0300(7) 0.0269(7) 0.0294(7) -0.0072(5) 0.0134(6) -0.0111(6)
C10 0.0218(6) 0.0308(7) 0.0196(6) -0.0023(5) 0.0103(5) 0.0059(5)
C11 0.0218(6) 0.0289(7) 0.0180(6) -0.0037(5) 0.0054(5) 0.0039(5)
C12 0.0138(5) 0.0246(6) 0.0149(5) -0.0009(5) 0.0032(4) 0.0005(5)
C13 0.0147(6) 0.0408(8) 0.0311(7) -0.0095(6) 0.0041(5) 0.0029(6)
C14 0.0286(7) 0.0351(7) 0.0158(6) 0.0024(5) 0.0049(5) -0.0039(6)
C15 0.0207(6) 0.0264(7) 0.0226(6) -0.0033(5) 0.0039(5) -0.0037(5)
C16 0.0133(5) 0.0168(5) 0.0146(5) 0.0003(4) 0.0073(4) -0.0004(4)
C17 0.0208(6) 0.0229(6) 0.0213(6) 0.0035(5) 0.0130(5) 0.0015(5)
C18 0.0247(6) 0.0315(7) 0.0198(6) -0.0048(5) 0.0118(5) -0.0012(5)
C19 0.0208(6) 0.0264(6) 0.0253(6) 0.0025(5) 0.0151(5) 0.0046(5)
C20 0.0212(6) 0.0213(6) 0.0256(6) -0.0020(5) 0.0092(5) -0.0048(5)
C21 0.0262(7) 0.0186(6) 0.0368(7) -0.0004(5) 0.0158(6) 0.0015(5)
C22 0.0250(6) 0.0257(7) 0.0241(6) 0.0050(5) 0.0096(5) -0.0056(5)
C23 0.0176(6) 0.0245(6) 0.0208(6) -0.0003(5) 0.0077(5) -0.0043(5)
C24 0.0216(6) 0.0254(6) 0.0165(6) 0.0019(5) 0.0076(5) 0.0000(5)
C25 0.0184(6) 0.0279(7) 0.0242(6) 0.0053(5) 0.0076(5) 0.0051(5)

loop_
_atom_type_symbol
_atom_type_description
_atom_type_scat_dispersion_real
_atom_type_scat_dispersion_imag
_atom_type_scat_source
C C 0.0033 0.0016 'International Tables Vol C Tables 4.2.6.8 and 6.1.1.4'
H H 0.0000 0.0000 'International Tables Vol C Tables 4.2.6.8 and 6.1.1.4'
N N 0.0061 0.0033 'International Tables Vol C Tables 4.2.6.8 and 6.1.1.4'
Si Si 0.0817 0.0704 'International Tables Vol C Tables 4.2.6.8 and 6.1.1.4'

loop_
_geom_angle_atom_site_label_1
_geom_angle_atom_site_label_2
_geom_angle_atom_site_label_3
_geom_angle
N1 Si1 N2 68.30(4)
N1 Si1 C16 107.77(5)
N2 Si1 C16 109.77(4)
N1 Si1 C1 34.19(4)
N2 Si1 C1 34.51(4)
C16 Si1 C1 116.86(4)
C1 N1 C12 126.30(10)
C1 N1 Si1 92.08(7)
C12 N1 Si1 135.65(8)
N1 C1 N2 107.69(10)
N1 C1 C2 126.49(10)
N2 C1 C2 125.67(11)
N1 C1 Si1 53.73(6)
N2 C1 Si1 54.78(6)
C2 C1 Si1 175.49(8)
C23 Si2 C25 104.07(6)
C23 Si2 C24 109.99(6)
C25 Si2 C24 101.42(6)
C23 Si2 C16 111.51(5)
C25 Si2 C16 116.35(6)
C24 Si2 C16 112.75(5)
C1 N2 C8 122.50(10)
C1 N2 Si1 90.71(7)
C8 N2 Si1 133.36(8)
C3 C2 C7 118.78(11)
C3 C2 C1 124.34(11)
C7 C2 C1 116.87(11)
C20 Si3 C22 101.49(6)
C20 Si3 C21 104.81(6)
C22 Si3 C21 105.01(6)
C20 Si3 C16 116.21(5)
C22 Si3 C16 114.47(6)
C21 Si3 C16 113.45(5)
C4 C3 C2 120.48(12)
C5 C4 C3 120.10(12)
C17 Si4 C19 103.77(6)
C17 Si4 C18 106.75(6)
C19 Si4 C18 101.59(6)
C17 Si4 C16 112.99(5)
C19 Si4 C16 115.12(6)
C18 Si4 C16 115.31(5)
C6 C5 C4 119.93(12)
C5 C6 C7 120.03(13)
C6 C7 C2 120.67(12)
N2 C8 C11 108.02(10)
N2 C8 C9 112.01(10)
C11 C8 C9 108.99(10)
N2 C8 C10 110.55(10)
C11 C8 C10 107.01(10)
C9 C8 C10 110.10(11)
N1 C12 C15 106.34(10)
N1 C12 C14 112.06(10)
C15 C12 C14 109.90(11)
N1 C12 C13 111.43(10)
C15 C12 C13 106.94(11)
C14 C12 C13 109.97(11)
Si4 C16 Si2 107.14(5)
Si4 C16 Si3 110.46(6)
Si2 C16 Si3 105.81(6)
Si4 C16 Si1 118.75(6)
Si2 C16 Si1 108.73(6)
Si3 C16 Si1 105.26(5)

loop_
_geom_bond_atom_site_label_1
_geom_bond_atom_site_label_2
_geom_bond_distance
Si1 N1 1.9145(11)
Si1 N2 1.9387(10)
Si1 C16 2.0173(11)
Si1 C1 2.3730(12)
N1 C1 1.3343(15)
N1 C12 1.4910(15)
C1 N2 1.3446(15)
C1 C2 1.5014(16)
Si2 C23 1.8818(13)
Si2 C25 1.8887(13)
Si2 C24 1.8905(12)
Si2 C16 1.9109(13)
N2 C8 1.5036(15)
C2 C3 1.3951(17)
C2 C7 1.3968(17)
Si3 C20 1.8778(13)
Si3 C22 1.8811(13)
Si3 C21 1.8836(13)
Si3 C16 1.9200(12)
C3 C4 1.3886(18)
C4 C5 1.389(2)
Si4 C17 1.8771(13)
Si4 C19 1.8857(12)
Si4 C18 1.8911(14)
Si4 C16 1.9095(12)
C5 C6 1.385(2)
C6 C7 1.3869(18)
C8 C11 1.5209(17)
C8 C9 1.5309(17)
C8 C10 1.5343(16)
C12 C15 1.5181(18)
C12 C14 1.5313(17)
C12 C13 1.5326(17)
